data_2017865
loop_
_publ_author_name
'Xu, Zhan-Lin'
'Ma, Xiao-Yuan'
'Ma, Shuai'
'Wang, Xiu-Yan'

_publ_section_title
;
 Poly[bis(\m-benzene-1,4-dicarboxylato)bis[\m-6-(4-pyridyl)-5<i>H</i>-imidazolo[4,5-<i>f</i>][1,10]phenanthroline]dilead(II)]:
 an interpenetrating \a-Po net
;
_journal_coeditor_code SQ3261
_journal_issue 9
_journal_name_full 'Acta Crystallographica Section C'
_journal_page_first m245
_journal_page_last m248
_journal_paper_doi 10.1107/S0108270110032026
_journal_volume 66
_journal_year 2010
_chemical_formula_iupac '[Pb2 (C8 H4 O4)2 (C18 H11 N5)2]'
_chemical_formula_moiety 'C52 H30 N10 O8 Pb2'
_chemical_formula_sum 'C52 H30 N10 O8 Pb2'
_chemical_formula_weight 1337.24
_chemical_name_systematic
;
Poly[bis(\m-benzene-1,4-dicarboxylato)bis[\m-6-(4-pyridyl)-5<i>H</i>-
imidazolo[4,5-<i>f</i>][1,10]phenanthroline]dilead(II)]
;
_space_group_IT_number 2
_symmetry_cell_setting triclinic
_symmetry_space_group_name_Hall '-P 1'
_symmetry_space_group_name_H-M 'P -1'
_atom_sites_solution_hydrogens geom
_atom_sites_solution_primary direct
_atom_sites_solution_secondary difmap
_audit_creation_method SHELXL97
_cell_angle_alpha 75.8900(10)
_cell_angle_beta 74.1990(10)
_cell_angle_gamma 81.3990(10)
_cell_formula_units_Z 2
_cell_length_a 10.9066(7)
_cell_length_b 15.0537(10)
_cell_length_c 15.0663(10)
_cell_measurement_reflns_used 7984
_cell_measurement_temperature 293(2)
_cell_measurement_theta_max 25.04
_cell_measurement_theta_min 1.40
_cell_volume 2299.2(3)
_computing_cell_refinement 'SAINT (Bruker, 1999)'
_computing_data_collection 'SMART (Bruker, 1997)'
_computing_data_reduction 'SAINT (Bruker, 1999)'
_computing_molecular_graphics 'SHELXTL-Plus (Sheldrick, 2008)'
_computing_publication_material 'publCIF (Westrip, 2010)'
_computing_structure_refinement 'SHELXL97 (Sheldrick, 2008)'
_computing_structure_solution 'SHELXS97 (Sheldrick, 2008)'
_diffrn_ambient_temperature 293(2)
_diffrn_measured_fraction_theta_full 0.986
_diffrn_measured_fraction_theta_max 0.984
_diffrn_measurement_device_type 'Bruker APEX'
_diffrn_measurement_method '\f and \w scans'
_diffrn_radiation_monochromator graphite
_diffrn_radiation_source 'fine-focus sealed tube'
_diffrn_radiation_type MoK\a
_diffrn_radiation_wavelength 0.71073
_diffrn_reflns_av_R_equivalents 0.0207
_diffrn_reflns_av_sigmaI/netI 0.0409
_diffrn_reflns_limit_h_max 11
_diffrn_reflns_limit_h_min -12
_diffrn_reflns_limit_k_max 17
_diffrn_reflns_limit_k_min -17
_diffrn_reflns_limit_l_max 10
_diffrn_reflns_limit_l_min -17
_diffrn_reflns_number 12743
_diffrn_reflns_theta_full 25.00
_diffrn_reflns_theta_max 25.04
_diffrn_reflns_theta_min 1.40
_diffrn_standards_decay_% 0
_diffrn_standards_interval_count 0
_diffrn_standards_interval_time 0
_diffrn_standards_number 0
_exptl_absorpt_coefficient_mu 7.383
_exptl_absorpt_correction_T_max 0.77
_exptl_absorpt_correction_T_min 0.56
_exptl_absorpt_correction_type multi-scan
_exptl_absorpt_process_details '(SADABS; Sheldrick, 1996)'
_exptl_crystal_colour 'pale yellow'
_exptl_crystal_density_diffrn 1.932
_exptl_crystal_density_method 'not measured'
_exptl_crystal_description block
_exptl_crystal_F_000 1280
_exptl_crystal_size_max 0.27
_exptl_crystal_size_mid 0.22
_exptl_crystal_size_min 0.16
_refine_diff_density_max 1.269
_refine_diff_density_min -0.602
_refine_ls_extinction_method none
_refine_ls_goodness_of_fit_ref 0.981
_refine_ls_hydrogen_treatment constr
_refine_ls_matrix_type full
_refine_ls_number_parameters 649
_refine_ls_number_reflns 7984
_refine_ls_number_restraints 0
_refine_ls_restrained_S_all 0.981
_refine_ls_R_factor_all 0.0441
_refine_ls_R_factor_gt 0.0305
_refine_ls_shift/su_max 0.001
_refine_ls_shift/su_mean 0.000
_refine_ls_structure_factor_coef Fsqd
_refine_ls_weighting_details 'calc w = 1/[\s^2^(Fo^2^)+(0.0361P)^2^+0.0000P] where P=(Fo^2^+2Fc^2^)/3'
_refine_ls_weighting_scheme calc
_refine_ls_wR_factor_gt 0.0651
_refine_ls_wR_factor_ref 0.0699
_reflns_number_gt 6315
_reflns_number_total 7984
_reflns_threshold_expression I>2\s(I)
_cod_data_source_file sq3261.cif
_cod_data_source_block I
_cod_database_code 2017865
_cod_database_fobs_code 2017865

loop_
_symmetry_equiv_pos_as_xyz
'x, y, z'
'-x, -y, -z'

loop_
_atom_site_type_symbol
_atom_site_label
_atom_site_fract_x
_atom_site_fract_y
_atom_site_fract_z
_atom_site_U_iso_or_equiv
_atom_site_adp_type
_atom_site_calc_flag
_atom_site_refinement_flags
_atom_site_occupancy
_atom_site_disorder_assembly
_atom_site_disorder_group
C C1 -0.0251(5) -0.5031(4) 0.1199(5) 0.056(2) Uani d . 1 . .
H H1 -0.1107 -0.4984 0.1189 0.068 Uiso calc R 1 . .
C C2 0.0497(6) -0.5853(4) 0.1164(5) 0.0542(19) Uani d . 1 . .
H H2 0.0117 -0.6354 0.1133 0.065 Uiso calc R 1 . .
C C3 0.5529(5) -0.6300(4) 0.1037(5) 0.0421(15) Uani d . 1 . .
H H3 0.5981 -0.6856 0.0936 0.051 Uiso calc R 1 . .
C C4 0.6187(6) -0.5625(4) 0.1133(5) 0.0496(17) Uani d . 1 . .
H H4 0.7055 -0.5740 0.1114 0.060 Uiso calc R 1 . .
C C5 0.3520(5) -0.3785(4) 0.1311(4) 0.0326(13) Uani d . 1 . .
C C6 0.5561(5) -0.4790(4) 0.1255(4) 0.0405(15) Uani d . 1 . .
H H6 0.5992 -0.4329 0.1319 0.049 Uiso calc R 1 . .
C C7 0.4255(5) -0.4646(4) 0.1280(4) 0.0303(12) Uani d . 1 . .
C C8 0.3639(5) -0.5372(3) 0.1207(4) 0.0326(13) Uani d . 1 . .
C C9 0.2264(5) -0.5242(4) 0.1224(4) 0.0354(14) Uani d . 1 . .
C C10 0.0289(5) -0.4286(4) 0.1251(5) 0.0509(18) Uani d . 1 . .
H H10 -0.0197 -0.3725 0.1270 0.061 Uiso calc R 1 . .
C C11 0.1565(5) -0.4374(4) 0.1275(4) 0.0358(14) Uani d . 1 . .
C C12 0.2814(5) -0.2343(4) 0.1295(4) 0.0354(14) Uani d . 1 . .
C C13 0.2237(5) -0.3646(4) 0.1315(4) 0.0361(14) Uani d . 1 . .
C C14 0.1904(6) 0.0174(5) 0.1066(7) 0.081(3) Uani d . 1 . .
H H14 0.1188 0.0580 0.0995 0.097 Uiso calc R 1 . .
C C15 0.1827(6) -0.0745(4) 0.1131(6) 0.071(3) Uani d . 1 . .
H H15 0.1078 -0.0944 0.1094 0.085 Uiso calc R 1 . .
C C16 0.2843(5) -0.1363(4) 0.1251(4) 0.0364(14) Uani d . 1 . .
C C17 0.3904(6) -0.1014(4) 0.1298(6) 0.064(2) Uani d . 1 . .
H H17 0.4625 -0.1408 0.1384 0.077 Uiso calc R 1 . .
C C18 0.3913(7) -0.0089(4) 0.1219(6) 0.066(2) Uani d . 1 . .
H H18 0.4653 0.0124 0.1253 0.080 Uiso calc R 1 . .
C C19 0.4661(6) 0.3605(4) 0.3762(6) 0.063(2) Uani d . 1 . .
H H19 0.5056 0.3015 0.3743 0.075 Uiso calc R 1 . .
C C20 0.5390(6) 0.4270(4) 0.3804(5) 0.056(2) Uani d . 1 . .
H H20 0.6244 0.4122 0.3819 0.068 Uiso calc R 1 . .
C C21 0.4835(6) 0.5143(4) 0.3824(5) 0.0501(17) Uani d . 1 . .
H H21 0.5309 0.5600 0.3842 0.060 Uiso calc R 1 . .
C C22 0.3544(5) 0.5340(4) 0.3816(4) 0.0359(14) Uani d . 1 . .
C C23 0.2859(5) 0.4631(4) 0.3776(4) 0.0341(13) Uani d . 1 . .
C C24 0.1508(5) 0.4784(4) 0.3774(4) 0.0332(13) Uani d . 1 . .
C C25 -0.0320(6) 0.4220(4) 0.3747(4) 0.0462(16) Uani d . 1 . .
H H25 -0.0734 0.3732 0.3723 0.055 Uiso calc R 1 . .
C C26 -0.1034(6) 0.5060(4) 0.3787(5) 0.0462(16) Uani d . 1 . .
H H26 -0.1895 0.5128 0.3786 0.055 Uiso calc R 1 . .
C C27 -0.0450(5) 0.5784(4) 0.3829(4) 0.0430(15) Uani d . 1 . .
H H27 -0.0908 0.6354 0.3857 0.052 Uiso calc R 1 . .
C C28 0.0842(5) 0.5657(4) 0.3830(4) 0.0351(14) Uani d . 1 . .
C C29 0.1567(5) 0.6355(4) 0.3881(4) 0.0331(13) Uani d . 1 . .
C C30 0.2842(5) 0.6228(4) 0.3857(4) 0.0339(13) Uani d . 1 . .
C C31 0.2258(5) 0.7624(4) 0.3964(4) 0.0350(14) Uani d . 1 . .
C C32 0.2231(5) 0.8591(4) 0.3999(4) 0.0352(13) Uani d . 1 . .
C C33 0.1126(6) 0.9170(4) 0.4012(5) 0.0473(17) Uani d . 1 . .
H H33 0.0375 0.8946 0.4015 0.057 Uiso calc R 1 . .
C C34 0.3305(6) 0.8973(4) 0.4005(5) 0.0496(18) Uani d . 1 . .
H H34 0.4076 0.8611 0.3999 0.060 Uiso calc R 1 . .
C C35 0.1139(6) 1.0081(4) 0.4020(5) 0.0473(16) Uani d . 1 . .
H H35 0.0381 1.0459 0.4027 0.057 Uiso calc R 1 . .
C C36 0.3231(6) 0.9892(4) 0.4019(5) 0.0496(17) Uani d . 1 . .
H H36 0.3963 1.0132 0.4030 0.060 Uiso calc R 1 . .
C C37 0.2574(5) 0.2445(4) -0.0805(4) 0.0342(13) Uani d . 1 . .
C C38 0.2548(5) 0.2308(4) -0.1743(4) 0.0326(13) Uani d . 1 . .
C C39 0.1502(5) 0.1949(4) -0.1841(4) 0.0455(16) Uani d . 1 . .
H H39 0.0821 0.1800 -0.1320 0.055 Uiso calc R 1 . .
C C40 0.1469(6) 0.1813(4) -0.2709(4) 0.0467(16) Uani d . 1 . .
H H40 0.0764 0.1576 -0.2770 0.056 Uiso calc R 1 . .
C C41 0.2485(5) 0.2030(4) -0.3489(4) 0.0312(13) Uani d . 1 . .
C C42 0.2449(6) 0.1920(4) -0.4448(4) 0.0371(14) Uani d . 1 . .
C C43 0.3515(5) 0.2412(4) -0.3402(4) 0.0408(15) Uani d . 1 . .
H H43 0.4186 0.2579 -0.3926 0.049 Uiso calc R 1 . .
C C44 0.3536(5) 0.2544(4) -0.2528(4) 0.0406(15) Uani d . 1 . .
H H44 0.4230 0.2797 -0.2469 0.049 Uiso calc R 1 . .
C C45 0.5348(5) 0.1564(4) 0.1885(5) 0.0363(14) Uani d . 1 . .
C C46 0.6565(5) 0.1580(3) 0.2175(4) 0.0304(12) Uani d . 1 . .
C C47 0.7718(5) 0.1719(4) 0.1486(4) 0.0371(14) Uani d . 1 . .
H H47 0.7752 0.1725 0.0861 0.044 Uiso calc R 1 . .
C C48 0.8801(5) 0.1848(4) 0.1727(4) 0.0349(13) Uani d . 1 . .
H H48 0.9560 0.1946 0.1264 0.042 Uiso calc R 1 . .
C C49 0.8762(5) 0.1830(3) 0.2657(4) 0.0319(13) Uani d . 1 . .
C C50 0.7636(5) 0.1664(4) 0.3343(4) 0.0384(14) Uani d . 1 . .
H H50 0.7609 0.1640 0.3971 0.046 Uiso calc R 1 . .
C C51 0.6545(5) 0.1534(4) 0.3101(4) 0.0405(14) Uani d . 1 . .
H H51 0.5796 0.1414 0.3568 0.049 Uiso calc R 1 . .
C C52 0.9942(5) 0.1986(4) 0.2921(4) 0.0351(14) Uani d . 1 . .
N N1 0.4282(4) -0.6191(3) 0.1082(4) 0.0374(12) Uani d . 1 . .
N N2 0.1725(4) -0.5971(3) 0.1170(4) 0.0414(13) Uani d . 1 . .
N N3 0.3858(4) -0.2950(3) 0.1310(3) 0.0357(11) Uani d . 1 . .
H H3A 0.4601 -0.2831 0.1318 0.043 Uiso calc R 1 . .
N N4 0.1786(4) -0.2735(3) 0.1305(4) 0.0365(12) Uani d . 1 . .
N N9 0.2942(5) 0.0511(3) 0.1098(4) 0.0500(14) Uani d . 1 . .
N N10 0.2168(5) 1.0452(3) 0.4017(3) 0.0406(12) Uani d . 1 . .
O O1 0.3628(4) 0.2633(3) -0.0702(3) 0.0470(11) Uani d . 1 . .
O O2 0.1613(4) 0.2351(3) -0.0135(3) 0.0476(11) Uani d . 1 . .
O O3 0.1348(3) 0.2068(3) -0.4647(3) 0.0391(10) Uani d . 1 . .
O O4 0.3458(4) 0.1743(3) -0.5021(3) 0.0439(10) Uani d . 1 . .
O O5 0.4314(4) 0.1563(3) 0.2500(3) 0.0502(11) Uani d . 1 . .
O O6 0.5416(3) 0.1629(3) 0.1023(3) 0.0403(10) Uani d . 1 . .
O O7 1.0982(4) 0.1948(3) 0.2319(3) 0.0588(13) Uani d . 1 . .
O O8 0.9841(4) 0.2119(3) 0.3734(3) 0.0415(10) Uani d . 1 . .
N N5 0.0910(4) 0.4067(3) 0.3739(3) 0.0366(11) Uani d . 1 . .
N N6 0.3432(4) 0.3761(3) 0.3748(4) 0.0455(13) Uani d . 1 . .
N N7 0.3281(4) 0.7025(3) 0.3900(3) 0.0371(12) Uani d . 1 . .
N N8 0.1199(4) 0.7250(3) 0.3949(3) 0.0361(12) Uani d . 1 . .
H H8A 0.0444 0.7525 0.3976 0.043 Uiso calc R 1 . .
Pb Pb1 0.306872(18) 0.228293(14) 0.106810(15) 0.03121(7) Uani d . 1 . .
Pb Pb2 0.216110(19) 0.227339(14) 0.365684(15) 0.03315(7) Uani d . 1 . .

loop_
_atom_site_aniso_label
_atom_site_aniso_U_11
_atom_site_aniso_U_22
_atom_site_aniso_U_33
_atom_site_aniso_U_12
_atom_site_aniso_U_13
_atom_site_aniso_U_23
C1 0.026(3) 0.050(4) 0.104(6) -0.008(3) -0.021(4) -0.028(4)
C2 0.036(4) 0.039(4) 0.100(6) -0.007(3) -0.022(4) -0.029(4)
C3 0.033(3) 0.026(3) 0.066(4) -0.002(3) -0.017(3) -0.003(3)
C4 0.028(3) 0.049(4) 0.075(5) -0.003(3) -0.019(3) -0.011(4)
C5 0.034(3) 0.025(3) 0.042(4) -0.009(2) -0.008(3) -0.011(3)
C6 0.035(3) 0.033(3) 0.057(4) -0.011(3) -0.017(3) -0.004(3)
C7 0.031(3) 0.027(3) 0.037(3) -0.008(2) -0.010(3) -0.008(3)
C8 0.035(3) 0.019(3) 0.045(4) -0.006(2) -0.012(3) -0.005(3)
C9 0.038(3) 0.027(3) 0.044(4) -0.005(3) -0.014(3) -0.007(3)
C10 0.034(3) 0.039(4) 0.085(5) -0.002(3) -0.013(3) -0.026(4)
C11 0.034(3) 0.026(3) 0.048(4) -0.005(2) -0.009(3) -0.010(3)
C12 0.035(3) 0.027(3) 0.047(4) -0.008(3) -0.008(3) -0.012(3)
C13 0.032(3) 0.029(3) 0.046(4) -0.006(2) -0.001(3) -0.015(3)
C14 0.041(4) 0.033(4) 0.173(9) 0.004(3) -0.024(5) -0.036(5)
C15 0.039(4) 0.036(4) 0.149(8) -0.007(3) -0.027(5) -0.033(5)
C16 0.037(3) 0.023(3) 0.050(4) -0.006(3) -0.004(3) -0.014(3)
C17 0.056(4) 0.029(4) 0.126(7) -0.002(3) -0.047(5) -0.028(4)
C18 0.059(5) 0.037(4) 0.122(7) -0.004(3) -0.041(5) -0.034(4)
C19 0.041(4) 0.037(4) 0.115(7) 0.007(3) -0.017(4) -0.034(4)
C20 0.033(3) 0.037(4) 0.101(6) 0.004(3) -0.016(4) -0.024(4)
C21 0.036(3) 0.040(4) 0.076(5) -0.009(3) -0.009(3) -0.018(4)
C22 0.033(3) 0.031(3) 0.044(4) -0.004(3) -0.002(3) -0.016(3)
C23 0.039(3) 0.029(3) 0.035(3) -0.008(3) -0.004(3) -0.013(3)
C24 0.038(3) 0.029(3) 0.035(3) -0.004(3) -0.006(3) -0.014(3)
C25 0.054(4) 0.035(4) 0.056(4) -0.016(3) -0.016(3) -0.012(3)
C26 0.035(3) 0.044(4) 0.068(5) -0.004(3) -0.018(3) -0.021(3)
C27 0.041(3) 0.030(3) 0.064(4) 0.001(3) -0.022(3) -0.015(3)
C28 0.036(3) 0.035(3) 0.037(3) -0.007(3) -0.002(3) -0.017(3)
C29 0.032(3) 0.027(3) 0.039(3) -0.009(2) -0.004(3) -0.009(3)
C30 0.038(3) 0.028(3) 0.038(3) -0.008(3) -0.006(3) -0.013(3)
C31 0.039(3) 0.024(3) 0.044(4) -0.009(3) -0.003(3) -0.013(3)
C32 0.044(3) 0.029(3) 0.033(3) -0.007(3) -0.004(3) -0.010(3)
C33 0.044(4) 0.029(3) 0.073(5) -0.014(3) -0.014(3) -0.011(3)
C34 0.033(3) 0.028(3) 0.089(5) -0.003(3) -0.011(3) -0.019(3)
C35 0.045(4) 0.028(3) 0.067(5) -0.004(3) -0.010(3) -0.010(3)
C36 0.044(4) 0.039(4) 0.071(5) -0.016(3) -0.007(3) -0.022(3)
C37 0.030(3) 0.032(3) 0.041(4) -0.005(2) -0.010(3) -0.007(3)
C38 0.030(3) 0.037(3) 0.037(3) -0.006(2) -0.014(3) -0.012(3)
C39 0.029(3) 0.071(5) 0.037(4) -0.017(3) -0.001(3) -0.012(3)
C40 0.039(3) 0.072(5) 0.039(4) -0.021(3) -0.014(3) -0.016(3)
C41 0.031(3) 0.028(3) 0.039(3) 0.001(2) -0.014(3) -0.009(3)
C42 0.040(4) 0.030(3) 0.047(4) -0.008(3) -0.017(3) -0.009(3)
C43 0.033(3) 0.049(4) 0.038(4) -0.005(3) -0.005(3) -0.008(3)
C44 0.035(3) 0.052(4) 0.041(4) -0.012(3) -0.011(3) -0.014(3)
C45 0.035(3) 0.024(3) 0.051(4) -0.005(2) -0.014(3) -0.005(3)
C46 0.028(3) 0.026(3) 0.039(3) -0.003(2) -0.013(3) -0.005(3)
C47 0.038(3) 0.043(4) 0.034(3) 0.001(3) -0.012(3) -0.013(3)
C48 0.024(3) 0.040(3) 0.038(3) -0.006(2) -0.001(3) -0.007(3)
C49 0.030(3) 0.025(3) 0.040(3) -0.005(2) -0.012(3) -0.002(3)
C50 0.040(3) 0.044(4) 0.031(3) -0.003(3) -0.009(3) -0.009(3)
C51 0.030(3) 0.048(4) 0.042(4) -0.014(3) -0.004(3) -0.006(3)
C52 0.036(3) 0.027(3) 0.045(4) -0.003(2) -0.016(3) -0.005(3)
N1 0.036(3) 0.027(3) 0.053(3) -0.006(2) -0.016(2) -0.008(2)
N2 0.037(3) 0.026(3) 0.068(4) -0.003(2) -0.020(3) -0.014(3)
N3 0.034(3) 0.033(3) 0.045(3) -0.013(2) -0.008(2) -0.013(2)
N4 0.032(3) 0.024(2) 0.056(3) -0.004(2) -0.007(2) -0.017(2)
N9 0.047(3) 0.031(3) 0.079(4) -0.009(2) -0.015(3) -0.023(3)
N10 0.045(3) 0.029(3) 0.044(3) -0.008(2) -0.003(2) -0.007(2)
O1 0.039(2) 0.068(3) 0.044(3) -0.018(2) -0.011(2) -0.021(2)
O2 0.034(2) 0.077(3) 0.037(2) -0.015(2) -0.004(2) -0.021(2)
O3 0.033(2) 0.051(3) 0.038(2) -0.0044(19) -0.0090(19) -0.019(2)
O4 0.035(2) 0.058(3) 0.040(3) 0.000(2) -0.005(2) -0.023(2)
O5 0.028(2) 0.070(3) 0.050(3) -0.006(2) -0.007(2) -0.008(2)
O6 0.036(2) 0.042(2) 0.050(3) -0.0034(18) -0.017(2) -0.017(2)
O7 0.037(3) 0.094(4) 0.047(3) -0.019(2) -0.007(2) -0.014(3)
O8 0.040(2) 0.043(2) 0.048(3) -0.0073(19) -0.016(2) -0.015(2)
N5 0.037(3) 0.029(3) 0.049(3) -0.008(2) -0.013(2) -0.011(2)
N6 0.034(3) 0.027(3) 0.077(4) -0.001(2) -0.010(3) -0.019(3)
N7 0.034(3) 0.028(3) 0.050(3) -0.006(2) -0.005(2) -0.014(2)
N8 0.036(3) 0.024(2) 0.051(3) -0.003(2) -0.010(2) -0.015(2)
Pb1 0.03078(12) 0.03135(13) 0.03598(14) -0.00628(9) -0.01026(10) -0.01111(10)
Pb2 0.03446(13) 0.03374(13) 0.03622(14) -0.00678(10) -0.01022(10) -0.01278(10)

loop_
_atom_type_symbol
_atom_type_description
_atom_type_scat_dispersion_real
_atom_type_scat_dispersion_imag
_atom_type_scat_source
C C 0.0033 0.0016 'International Tables Vol C Tables 4.2.6.8 and 6.1.1.4'
H H 0.0000 0.0000 'International Tables Vol C Tables 4.2.6.8 and 6.1.1.4'
N N 0.0061 0.0033 'International Tables Vol C Tables 4.2.6.8 and 6.1.1.4'
O O 0.0106 0.0060 'International Tables Vol C Tables 4.2.6.8 and 6.1.1.4'
Pb Pb -3.3944 10.1111 'International Tables Vol C Tables 4.2.6.8 and 6.1.1.4'

loop_
_geom_angle_atom_site_label_1
_geom_angle_atom_site_label_2
_geom_angle_atom_site_label_3
_geom_angle_site_symmetry_1
_geom_angle_site_symmetry_3
_geom_angle
_geom_angle_publ_flag
C10 C1 C2 . . 118.9(5) ?
C10 C1 H1 . . 120.6 ?
C2 C1 H1 . . 120.6 ?
N2 C2 C1 . . 124.0(5) ?
N2 C2 H2 . . 118.0 ?
C1 C2 H2 . . 118.0 ?
N1 C3 C4 . . 123.2(5) ?
N1 C3 H3 . . 118.4 ?
C4 C3 H3 . . 118.4 ?
C6 C4 C3 . . 119.9(5) ?
C6 C4 H4 . . 120.0 ?
C3 C4 H4 . . 120.0 ?
N3 C5 C13 . . 105.5(5) ?
N3 C5 C7 . . 131.0(5) ?
C13 C5 C7 . . 123.5(5) ?
C4 C6 C7 . . 118.3(5) ?
C4 C6 H6 . . 120.9 ?
C7 C6 H6 . . 120.9 ?
C6 C7 C8 . . 118.8(5) ?
C6 C7 C5 . . 124.0(5) ?
C8 C7 C5 . . 117.1(5) ?
N1 C8 C7 . . 121.8(5) ?
N1 C8 C9 . . 117.9(5) ?
C7 C8 C9 . . 120.2(5) ?
N2 C9 C11 . . 122.3(5) ?
N2 C9 C8 . . 117.2(5) ?
C11 C9 C8 . . 120.4(5) ?
C1 C10 C11 . . 119.5(6) ?
C1 C10 H10 . . 120.2 ?
C11 C10 H10 . . 120.2 ?
C10 C11 C9 . . 117.7(5) ?
C10 C11 C13 . . 124.7(5) ?
C9 C11 C13 . . 117.6(5) ?
N4 C12 N3 . . 112.6(4) ?
N4 C12 C16 . . 124.9(5) ?
N3 C12 C16 . . 122.5(5) ?
C5 C13 N4 . . 110.8(5) ?
C5 C13 C11 . . 121.1(5) ?
N4 C13 C11 . . 128.0(5) ?
N9 C14 C15 . . 123.5(6) ?
N9 C14 H14 . . 118.3 ?
C15 C14 H14 . . 118.3 ?
C16 C15 C14 . . 120.1(6) ?
C16 C15 H15 . . 120.0 ?
C14 C15 H15 . . 120.0 ?
C15 C16 C17 . . 116.2(5) ?
C15 C16 C12 . . 121.8(5) ?
C17 C16 C12 . . 122.0(5) ?
C16 C17 C18 . . 120.4(6) ?
C16 C17 H17 . . 119.8 ?
C18 C17 H17 . . 119.8 ?
N9 C18 C17 . . 123.8(6) ?
N9 C18 H18 . . 118.1 ?
C17 C18 H18 . . 118.1 ?
N6 C19 C20 . . 123.9(6) ?
N6 C19 H19 . . 118.0 ?
C20 C19 H19 . . 118.0 ?
C21 C20 C19 . . 119.2(6) ?
C21 C20 H20 . . 120.4 ?
C19 C20 H20 . . 120.4 ?
C20 C21 C22 . . 119.0(5) ?
C20 C21 H21 . . 120.5 ?
C22 C21 H21 . . 120.5 ?
C21 C22 C23 . . 118.9(5) ?
C21 C22 C30 . . 124.3(5) ?
C23 C22 C30 . . 116.9(5) ?
N6 C23 C22 . . 121.5(5) ?
N6 C23 C24 . . 116.7(5) ?
C22 C23 C24 . . 121.9(5) ?
N5 C24 C28 . . 121.5(5) ?
N5 C24 C23 . . 118.6(5) ?
C28 C24 C23 . . 119.9(5) ?
N5 C25 C26 . . 124.4(5) ?
N5 C25 H25 . . 117.8 ?
C26 C25 H25 . . 117.8 ?
C27 C26 C25 . . 118.8(5) ?
C27 C26 H26 . . 120.6 ?
C25 C26 H26 . . 120.6 ?
C26 C27 C28 . . 119.1(5) ?
C26 C27 H27 . . 120.5 ?
C28 C27 H27 . . 120.5 ?
C27 C28 C24 . . 118.7(5) ?
C27 C28 C29 . . 124.7(5) ?
C24 C28 C29 . . 116.5(5) ?
N8 C29 C30 . . 105.6(5) ?
N8 C29 C28 . . 130.3(5) ?
C30 C29 C28 . . 124.1(5) ?
C29 C30 N7 . . 111.0(5) ?
C29 C30 C22 . . 120.6(5) ?
N7 C30 C22 . . 128.3(5) ?
N7 C31 N8 . . 111.9(4) ?
N7 C31 C32 . . 125.8(5) ?
N8 C31 C32 . . 122.2(5) ?
C33 C32 C34 . . 116.7(5) ?
C33 C32 C31 . . 121.0(5) ?
C34 C32 C31 . . 122.3(5) ?
C32 C33 C35 . . 119.7(6) ?
C32 C33 H33 . . 120.2 ?
C35 C33 H33 . . 120.2 ?
C36 C34 C32 . . 119.9(6) ?
C36 C34 H34 . . 120.1 ?
C32 C34 H34 . . 120.1 ?
N10 C35 C33 . . 123.8(6) ?
N10 C35 H35 . . 118.1 ?
C33 C35 H35 . . 118.1 ?
N10 C36 C34 . . 123.3(5) ?
N10 C36 H36 . . 118.3 ?
C34 C36 H36 . . 118.3 ?
O2 C37 O1 . . 121.1(5) ?
O2 C37 C38 . . 120.8(5) ?
O1 C37 C38 . . 118.1(5) ?
C44 C38 C39 . . 119.0(5) ?
C44 C38 C37 . . 121.3(5) ?
C39 C38 C37 . . 119.7(5) ?
C40 C39 C38 . . 120.3(6) ?
C40 C39 H39 . . 119.8 ?
C38 C39 H39 . . 119.8 ?
C39 C40 C41 . . 120.2(5) ?
C39 C40 H40 . . 119.9 ?
C41 C40 H40 . . 119.9 ?
C43 C41 C40 . . 119.7(5) ?
C43 C41 C42 . . 119.0(5) ?
C40 C41 C42 . . 121.1(5) ?
O4 C42 O3 . . 123.0(5) ?
O4 C42 C41 . . 119.8(5) ?
O3 C42 C41 . . 117.0(5) ?
O4 C42 Pb2 . 1_554 67.3(3) ?
O3 C42 Pb2 . 1_554 57.1(3) ?
C41 C42 Pb2 . 1_554 163.3(4) ?
C44 C43 C41 . . 119.4(6) ?
C44 C43 H43 . . 120.3 ?
C41 C43 H43 . . 120.3 ?
C38 C44 C43 . . 121.3(5) ?
C38 C44 H44 . . 119.3 ?
C43 C44 H44 . . 119.3 ?
O5 C45 O6 . . 123.2(5) ?
O5 C45 C46 . . 118.2(5) ?
O6 C45 C46 . . 118.3(5) ?
C51 C46 C47 . . 118.9(5) ?
C51 C46 C45 . . 120.9(5) ?
C47 C46 C45 . . 120.0(5) ?
C48 C47 C46 . . 120.6(5) ?
C48 C47 H47 . . 119.7 ?
C46 C47 H47 . . 119.7 ?
C47 C48 C49 . . 120.1(5) ?
C47 C48 H48 . . 119.9 ?
C49 C48 H48 . . 119.9 ?
C50 C49 C48 . . 119.5(5) ?
C50 C49 C52 . . 120.3(5) ?
C48 C49 C52 . . 120.3(5) ?
C49 C50 C51 . . 120.4(5) ?
C49 C50 H50 . . 119.8 ?
C51 C50 H50 . . 119.8 ?
C46 C51 C50 . . 120.5(5) ?
C46 C51 H51 . . 119.8 ?
C50 C51 H51 . . 119.8 ?
O7 C52 O8 . . 123.5(5) ?
O7 C52 C49 . . 117.1(5) ?
O8 C52 C49 . . 119.3(5) ?
C3 N1 C8 . . 118.0(5) ?
C2 N2 C9 . . 117.5(5) ?
C12 N3 C5 . . 107.6(4) ?
C12 N3 H3A . . 126.2 ?
C5 N3 H3A . . 126.2 ?
C12 N4 C13 . . 103.6(4) ?
C18 N9 C14 . . 116.0(5) ?
C18 N9 Pb1 . . 119.9(4) ?
C14 N9 Pb1 . . 123.9(4) ?
C35 N10 C36 . . 116.6(5) ?
C35 N10 Pb2 . 1_565 119.6(4) ?
C36 N10 Pb2 . 1_565 122.5(4) ?
C37 O1 Pb1 . . 97.5(3) ?
C37 O2 Pb1 . . 89.9(3) ?
C42 O3 Pb2 . 1_554 96.4(3) ?
C42 O4 Pb2 . 1_554 87.2(3) ?
C45 O5 Pb2 . . 157.8(4) ?
C45 O5 Pb1 . . 88.6(3) ?
Pb2 O5 Pb1 . . 85.34(11) ?
C45 O6 Pb1 . . 96.8(3) ?
C52 O7 Pb1 . 1_655 166.2(4) ?
C52 O8 Pb2 . 1_655 100.9(3) ?
C25 N5 C24 . . 117.5(5) ?
C25 N5 Pb2 . . 119.0(4) ?
C24 N5 Pb2 . . 123.5(3) ?
C19 N6 C23 . . 117.6(5) ?
C19 N6 Pb2 . . 118.2(4) ?
C23 N6 Pb2 . . 124.2(3) ?
C31 N7 C30 . . 104.4(4) ?
C29 N8 C31 . . 107.1(4) ?
C29 N8 H8A . . 126.5 ?
C31 N8 H8A . . 126.5 ?
O1 Pb1 O7 . 1_455 132.98(13) no
O1 Pb1 O6 . . 89.16(13) no
O7 Pb1 O6 1_455 . 131.70(14) no
O1 Pb1 N9 . . 90.13(15) no
O7 Pb1 N9 1_455 . 78.78(16) no
O6 Pb1 N9 . . 78.89(14) no
O1 Pb1 O2 . . 49.80(12) no
O7 Pb1 O2 1_455 . 83.23(12) no
O6 Pb1 O2 . . 130.95(12) no
N9 Pb1 O2 . . 76.17(15) no
O1 Pb1 O5 . . 137.61(12) no
O7 Pb1 O5 1_455 . 86.88(12) no
O6 Pb1 O5 . . 48.49(12) no
N9 Pb1 O5 . . 83.81(15) no
O2 Pb1 O5 . . 159.04(13) no
O1 Pb1 N1 . 1_565 91.40(13) no
O7 Pb1 N1 1_455 1_565 117.17(15) no
O6 Pb1 N1 . 1_565 76.11(12) no
N9 Pb1 N1 . 1_565 154.93(14) no
O2 Pb1 N1 . 1_565 122.69(13) no
O5 Pb1 N1 . 1_565 78.27(13) no
O1 Pb1 N2 . 1_565 93.17(14) no
O7 Pb1 N2 1_455 1_565 75.12(15) no
O6 Pb1 N2 . 1_565 133.84(12) no
N9 Pb1 N2 . 1_565 147.09(14) no
O2 Pb1 N2 . 1_565 81.14(13) no
O5 Pb1 N2 . 1_565 114.08(13) no
N1 Pb1 N2 1_565 1_565 57.75(13) no
O3 Pb2 O8 1_556 1_455 82.40(13) no
O3 Pb2 O4 1_556 1_556 51.73(12) no
O8 Pb2 O4 1_455 1_556 130.42(13) no
O3 Pb2 N10 1_556 1_545 83.64(14) no
O8 Pb2 N10 1_455 1_545 79.47(14) no
O4 Pb2 N10 1_556 1_545 77.92(14) no
O3 Pb2 O5 1_556 . 134.04(12) no
O8 Pb2 O5 1_455 . 126.98(12) no
O4 Pb2 O5 1_556 . 85.16(12) no
N10 Pb2 O5 1_545 . 70.88(14) no
O3 Pb2 O7 1_556 1_455 128.71(12) no
O8 Pb2 O7 1_455 1_455 48.15(12) no
O4 Pb2 O7 1_556 1_455 153.24(13) no
N10 Pb2 O7 1_545 1_455 75.75(15) no
O5 Pb2 O7 . 1_455 81.85(12) no
O3 Pb2 N6 1_556 . 86.80(14) no
O8 Pb2 N6 1_455 . 132.49(13) no
O4 Pb2 N6 1_556 . 69.75(14) no
N10 Pb2 N6 1_545 . 144.92(15) no
O5 Pb2 N6 . . 92.72(13) no
O7 Pb2 N6 1_455 . 133.96(15) no
O3 Pb2 N5 1_556 . 80.93(13) no
O8 Pb2 N5 1_455 . 75.59(12) no
O4 Pb2 N5 1_556 . 109.41(12) no
N10 Pb2 N5 1_545 . 152.12(14) no
O5 Pb2 N5 . . 135.25(13) no
O7 Pb2 N5 1_455 . 96.20(13) no
N6 Pb2 N5 . . 57.02(13) no
O3 Pb2 C42 1_556 1_556 26.53(14) no
O8 Pb2 C42 1_455 1_556 108.23(15) no
O4 Pb2 C42 1_556 1_556 25.55(13) no
N10 Pb2 C42 1_545 1_556 82.83(15) no
O5 Pb2 C42 . 1_556 110.32(15) no
O7 Pb2 C42 1_455 1_556 150.37(14) no
N6 Pb2 C42 . 1_556 73.97(16) no
N5 Pb2 C42 . 1_556 93.25(15) no

loop_
_geom_bond_atom_site_label_1
_geom_bond_atom_site_label_2
_geom_bond_site_symmetry_2
_geom_bond_distance
_geom_bond_publ_flag
C1 C10 . 1.369(7) ?
C1 C2 . 1.381(8) ?
C1 H1 . 0.9300 ?
C2 N2 . 1.326(7) ?
C2 H2 . 0.9300 ?
C3 N1 . 1.330(7) ?
C3 C4 . 1.383(8) ?
C3 H3 . 0.9300 ?
C4 C6 . 1.367(8) ?
C4 H4 . 0.9300 ?
C5 N3 . 1.362(6) ?
C5 C13 . 1.381(7) ?
C5 C7 . 1.422(7) ?
C6 C7 . 1.399(7) ?
C6 H6 . 0.9300 ?
C7 C8 . 1.407(7) ?
C8 N1 . 1.354(7) ?
C8 C9 . 1.477(7) ?
C9 N2 . 1.350(6) ?
C9 C11 . 1.418(7) ?
C10 C11 . 1.388(7) ?
C10 H10 . 0.9300 ?
C11 C13 . 1.428(7) ?
C12 N4 . 1.338(6) ?
C12 N3 . 1.351(6) ?
C12 C16 . 1.466(7) ?
C13 N4 . 1.384(7) ?
C14 N9 . 1.325(8) ?
C14 C15 . 1.377(8) ?
C14 H14 . 0.9300 ?
C15 C16 . 1.358(8) ?
C15 H15 . 0.9300 ?
C16 C17 . 1.365(8) ?
C17 C18 . 1.369(8) ?
C17 H17 . 0.9300 ?
C18 N9 . 1.308(8) ?
C18 H18 . 0.9300 ?
C19 N6 . 1.331(7) ?
C19 C20 . 1.391(8) ?
C19 H19 . 0.9300 ?
C20 C21 . 1.367(8) ?
C20 H20 . 0.9300 ?
C21 C22 . 1.398(8) ?
C21 H21 . 0.9300 ?
C22 C23 . 1.411(7) ?
C22 C30 . 1.444(7) ?
C23 N6 . 1.370(7) ?
C23 C24 . 1.458(7) ?
C24 N5 . 1.360(6) ?
C24 C28 . 1.413(7) ?
C25 N5 . 1.324(7) ?
C25 C26 . 1.387(8) ?
C25 H25 . 0.9300 ?
C26 C27 . 1.363(7) ?
C26 H26 . 0.9300 ?
C27 C28 . 1.394(7) ?
C27 H27 . 0.9300 ?
C28 C29 . 1.433(7) ?
C29 N8 . 1.367(6) ?
C29 C30 . 1.367(7) ?
C30 N7 . 1.378(6) ?
C31 N7 . 1.323(7) ?
C31 N8 . 1.367(6) ?
C31 C32 . 1.465(7) ?
C32 C33 . 1.376(8) ?
C32 C34 . 1.383(8) ?
C33 C35 . 1.377(8) ?
C33 H33 . 0.9300 ?
C34 C36 . 1.379(8) ?
C34 H34 . 0.9300 ?
C35 N10 . 1.324(7) ?
C35 H35 . 0.9300 ?
C36 N10 . 1.328(7) ?
C36 H36 . 0.9300 ?
C37 O2 . 1.240(7) ?
C37 O1 . 1.281(6) ?
C37 C38 . 1.485(8) ?
C38 C44 . 1.379(8) ?
C38 C39 . 1.388(7) ?
C39 C40 . 1.383(8) ?
C39 H39 . 0.9300 ?
C40 C41 . 1.389(8) ?
C40 H40 . 0.9300 ?
C41 C43 . 1.385(7) ?
C41 C42 . 1.505(8) ?
C42 O4 . 1.239(7) ?
C42 O3 . 1.290(6) ?
C42 Pb2 1_554 2.870(6) ?
C43 C44 . 1.385(8) ?
C43 H43 . 0.9300 ?
C44 H44 . 0.9300 ?
C45 O5 . 1.249(7) ?
C45 O6 . 1.261(7) ?
C45 C46 . 1.511(7) ?
C46 C51 . 1.374(8) ?
C46 C47 . 1.401(8) ?
C47 C48 . 1.379(7) ?
C47 H47 . 0.9300 ?
C48 C49 . 1.384(7) ?
C48 H48 . 0.9300 ?
C49 C50 . 1.383(8) ?
C49 C52 . 1.511(7) ?
C50 C51 . 1.389(7) ?
C50 H50 . 0.9300 ?
C51 H51 . 0.9300 ?
C52 O7 . 1.249(7) ?
C52 O8 . 1.260(7) ?
N3 H3A . 0.8600 ?
Pb1 O1 . 2.508(4) y
Pb1 O2 . 2.691(4) y
Pb1 O5 . 2.772(4) y
Pb1 O6 . 2.591(4) y
Pb1 O7 1_455 2.555(4) y
Pb1 N1 1_565 2.824(4) y
Pb1 N2 1_565 2.829(4) y
Pb1 N9 . 2.681(5) y
Pb2 O3 1_556 2.424(4) y
Pb2 O4 1_556 2.651(4) y
Pb2 O5 . 2.761(4) y
Pb2 O7 1_455 2.836(4) y
Pb2 O8 1_455 2.545(4) y
Pb2 N5 . 2.853(4) y
Pb2 N6 . 2.852(4) y
Pb2 N10 1_545 2.662(5) y
N8 H8A . 0.8600 ?

loop_
_geom_hbond_atom_site_label_D
_geom_hbond_atom_site_label_H
_geom_hbond_atom_site_label_A
_geom_hbond_site_symmetry_A
_geom_hbond_distance_DH
_geom_hbond_distance_HA
_geom_hbond_distance_DA
_geom_hbond_angle_DHA
N3 H3A O1 2_655 0.86 1.93 2.720(6) 151.2
N8 H8A O3 2_565 0.86 2.02 2.822(6) 154.5
